data_7023304
loop_
_publ_author_name
'Biswas, Rituparna'
'Diaz, Carmen'
'Bauz\'a, Antonio'
'Frontera, Antonio'
'Ghosh, Ashutosh'

_publ_section_title
;
 Synthesis, crystal structure, magnetic property and DFT calculations of
 an unusual dinuclear \m2-alkoxido bridged iron(III) complex.
;
_journal_issue 34
_journal_name_full 'Dalton transactions (Cambridge, England : 2003)'
_journal_page_first 12274
_journal_page_last 12283
_journal_paper_doi 10.1039/c3dt51153g
_journal_volume 42
_journal_year 2013
_chemical_formula_sum 'C38 H36 Fe2 N6 O6'
_chemical_formula_weight 784.43
_space_group_IT_number 14
_symmetry_space_group_name_Hall '-P 2yn'
_symmetry_space_group_name_H-M 'P 1 21/n 1'
_atom_sites_solution_hydrogens geom
_atom_sites_solution_primary direct
_atom_sites_solution_secondary difmap
_audit_creation_method SHELXL-97
_cell_angle_alpha 90.000(5)
_cell_angle_beta 95.343(5)
_cell_angle_gamma 90.000(5)
_cell_formula_units_Z 4
_cell_length_a 11.139(5)
_cell_length_b 14.648(5)
_cell_length_c 22.488(5)
_cell_measurement_temperature 293(2)
_cell_volume 3653(2)
_computing_cell_refinement 'Bruker SMART'
_computing_data_collection 'Bruker SMART'
_computing_data_reduction 'Bruker SAINT'
_computing_molecular_graphics 'Ortep-3 for windows (Farrugia, 1997)'
_computing_publication_material 'Platon99 (Spek, 1999)'
_computing_structure_refinement 'SHELXL-97 (Sheldrick, 1997)'
_computing_structure_solution 'SHELXS-97 (Sheldrick, 1997)'
_diffrn_ambient_temperature 293(2)
_diffrn_measured_fraction_theta_full 0.971
_diffrn_measured_fraction_theta_max 0.971
_diffrn_radiation_monochromator graphite
_diffrn_radiation_source 'fine-focus sealed tube'
_diffrn_radiation_type MoK\a
_diffrn_radiation_wavelength 0.71073
_diffrn_reflns_av_R_equivalents 0.0392
_diffrn_reflns_av_sigmaI/netI 0.0368
_diffrn_reflns_limit_h_max 13
_diffrn_reflns_limit_h_min -13
_diffrn_reflns_limit_k_max 17
_diffrn_reflns_limit_k_min -17
_diffrn_reflns_limit_l_max 26
_diffrn_reflns_limit_l_min -27
_diffrn_reflns_number 26607
_diffrn_reflns_theta_full 26.19
_diffrn_reflns_theta_max 26.19
_diffrn_reflns_theta_min 1.66
_exptl_absorpt_coefficient_mu 0.849
_exptl_absorpt_correction_T_max 0.9511
_exptl_absorpt_correction_T_min 0.9055
_exptl_absorpt_correction_type empirical
_exptl_absorpt_process_details sadabs
_exptl_crystal_density_diffrn 1.426
_exptl_crystal_density_method 'not measured'
_exptl_crystal_F_000 1536
_exptl_crystal_size_max 0.12
_exptl_crystal_size_mid 0.08
_exptl_crystal_size_min 0.06
_refine_diff_density_max 0.551
_refine_diff_density_min -0.442
_refine_diff_density_rms 0.050
_refine_ls_extinction_method none
_refine_ls_goodness_of_fit_ref 1.038
_refine_ls_hydrogen_treatment mixed
_refine_ls_matrix_type full
_refine_ls_number_parameters 527
_refine_ls_number_reflns 7096
_refine_ls_number_restraints 0
_refine_ls_restrained_S_all 1.038
_refine_ls_R_factor_all 0.0563
_refine_ls_R_factor_gt 0.0370
_refine_ls_shift/su_max 0.064
_refine_ls_shift/su_mean 0.002
_refine_ls_structure_factor_coef Fsqd
_refine_ls_weighting_details 'calc w=1/[\s^2^(Fo^2^)+(0.0531P)^2^+1.2508P] where P=(Fo^2^+2Fc^2^)/3'
_refine_ls_weighting_scheme calc
_refine_ls_wR_factor_gt 0.0964
_refine_ls_wR_factor_ref 0.1083
_refine_special_details
;
Refinement of F^2^ against ALL reflections. The weighted R-factor wR and
goodness of fit S are based on F^2^, conventional R-factors R are based
on F, with F set to zero for negative F^2^. The threshold expression of
F^2^ > 2sigma(F^2^) is used only for calculating R-factors(gt) etc. and is
not relevant to the choice of reflections for refinement. R-factors based
on F^2^ are statistically about twice as large as those based on F, and R-
factors based on ALL data will be even larger.
;
_reflns_number_gt 5365
_reflns_number_total 7096
_reflns_threshold_expression >2sigma(I)
_cod_data_source_file c3dt51153g.txt
_cod_data_source_block 3
_cod_original_sg_symbol_H-M P21/n
_cod_database_code 7023304

loop_
_symmetry_equiv_pos_as_xyz
'x, y, z'
'-x+1/2, y+1/2, -z+1/2'
'-x, -y, -z'
'x-1/2, -y-1/2, z-1/2'

loop_
_atom_site_label
_atom_site_type_symbol
_atom_site_fract_x
_atom_site_fract_y
_atom_site_fract_z
_atom_site_U_iso_or_equiv
_atom_site_adp_type
_atom_site_occupancy
_atom_site_symmetry_multiplicity
_atom_site_calc_flag
_atom_site_refinement_flags
Fe1 Fe 0.89961(3) 0.02053(3) 0.741851(16) 0.04418(12) Uani 1 1 d .
Fe2 Fe 1.12739(3) -0.11433(3) 0.729757(15) 0.04294(12) Uani 1 1 d .
O1 O 0.97644(14) -0.09601(11) 0.77422(7) 0.0412(4) Uani 1 1 d .
O2 O 1.04733(15) 0.00148(12) 0.69756(7) 0.0463(4) Uani 1 1 d .
O6 O 1.22457(15) -0.15015(14) 0.80086(8) 0.0532(5) Uani 1 1 d .
O3 O 0.82139(17) 0.09570(13) 0.67969(9) 0.0610(5) Uani 1 1 d .
O4 O 1.1746(2) -0.15608(15) 0.65382(9) 0.0666(6) Uani 1 1 d .
O5 O 0.80575(17) 0.05014(13) 0.80740(9) 0.0577(5) Uani 1 1 d .
N4 N 1.27696(19) -0.02277(16) 0.71975(10) 0.0509(5) Uani 1 1 d .
N2 N 1.04659(17) -0.24761(14) 0.73061(9) 0.0424(5) Uani 1 1 d .
N3 N 1.01936(19) 0.12519(15) 0.77761(10) 0.0497(5) Uani 1 1 d .
N1 N 0.77160(17) -0.08131(14) 0.71099(9) 0.0441(5) Uani 1 1 d .
C6 C 0.9143(2) 0.16896(18) 0.86208(13) 0.0536(7) Uani 1 1 d .
C29 C 0.6453(2) 0.01315(19) 0.64263(12) 0.0485(6) Uani 1 1 d .
C25 C 0.9761(2) -0.25702(19) 0.78198(12) 0.0458(6) Uani 1 1 d .
C12 C 1.4216(2) -0.08656(18) 0.79380(12) 0.0464(6) Uani 1 1 d .
C17 C 1.3392(2) -0.14171(18) 0.82145(11) 0.0454(6) Uani 1 1 d .
C23 C 1.1055(2) -0.30848(18) 0.63779(11) 0.0457(6) Uani 1 1 d .
C18 C 1.1659(2) -0.2296(2) 0.62136(11) 0.0502(6) Uani 1 1 d .
C24 C 1.0443(2) -0.31098(19) 0.69150(12) 0.0455(6) Uani 1 1 d .
C34 C 0.7215(2) 0.09025(18) 0.64424(11) 0.0458(6) Uani 1 1 d .
C26 C 0.9000(2) -0.17126(17) 0.78370(12) 0.0428(6) Uani 1 1 d .
C11 C 1.3839(2) -0.0278(2) 0.74484(13) 0.0517(7) Uani 1 1 d .
C16 C 1.3803(2) -0.18924(19) 0.87348(13) 0.0543(7) Uani 1 1 d .
H16 H 1.3269 -0.2250 0.8927 0.065 Uiso 1 1 calc R
C27 C 0.7957(2) -0.17369(19) 0.73411(14) 0.0507(7) Uani 1 1 d .
C33 C 0.6881(3) 0.1629(2) 0.60592(12) 0.0541(7) Uani 1 1 d .
H33 H 0.7382 0.2136 0.6054 0.065 Uiso 1 1 calc R
C1 C 0.8164(2) 0.10726(18) 0.85238(13) 0.0499(6) Uani 1 1 d .
C28 C 0.6767(2) -0.0687(2) 0.67541(12) 0.0489(6) Uani 1 1 d .
C19 C 1.2190(3) -0.2312(2) 0.56685(13) 0.0618(8) Uani 1 1 d .
H19 H 1.2593 -0.1798 0.5549 0.074 Uiso 1 1 calc R
C32 C 0.5827(3) 0.1609(2) 0.56899(13) 0.0658(8) Uani 1 1 d .
H32 H 0.5622 0.2104 0.5442 0.079 Uiso 1 1 calc R
C2 C 0.7289(3) 0.1085(2) 0.89324(14) 0.0624(8) Uani 1 1 d .
H2 H 0.6646 0.0679 0.8882 0.075 Uiso 1 1 calc R
C8 C 1.1301(3) 0.1342(2) 0.74688(16) 0.0624(8) Uani 1 1 d .
C7 C 1.0099(3) 0.17316(19) 0.82433(14) 0.0549(7) Uani 1 1 d .
C9 C 1.1189(3) 0.0799(2) 0.68938(13) 0.0551(7) Uani 1 1 d .
C10 C 1.2421(3) 0.0459(2) 0.67448(14) 0.0608(8) Uani 1 1 d .
C13 C 1.5426(2) -0.0827(2) 0.81859(14) 0.0578(7) Uani 1 1 d .
H13 H 1.5974 -0.0471 0.8001 0.069 Uiso 1 1 calc R
C22 C 1.1001(3) -0.3851(2) 0.60060(13) 0.0602(7) Uani 1 1 d .
H22 H 1.0595 -0.4370 0.6116 0.072 Uiso 1 1 calc R
C5 C 0.9191(3) 0.2275(2) 0.91213(15) 0.0730(9) Uani 1 1 d .
H5 H 0.9843 0.2669 0.9192 0.088 Uiso 1 1 calc R
C14 C 1.5810(3) -0.1300(2) 0.86897(16) 0.0686(9) Uani 1 1 d .
H14 H 1.6610 -0.1266 0.8848 0.082 Uiso 1 1 calc R
C35 C 0.9860(4) -0.0702(2) 0.93088(14) 0.0710(9) Uani 1 1 d .
C36 C 1.1030(3) -0.0377(3) 0.91810(18) 0.0947(12) Uani 1 1 d .
H36A H 1.1247 -0.0653 0.8819 0.142 Uiso 1 1 calc R
H36B H 1.1617 -0.0534 0.9505 0.142 Uiso 1 1 calc R
H36C H 1.1005 0.0275 0.9134 0.142 Uiso 1 1 calc R
C15 C 1.4993(3) -0.1834(2) 0.89634(15) 0.0673(8) Uani 1 1 d .
H15 H 1.5252 -0.2157 0.9307 0.081 Uiso 1 1 calc R
C3 C 0.7358(3) 0.1681(3) 0.94041(16) 0.0760(10) Uani 1 1 d .
H3 H 0.6751 0.1682 0.9661 0.091 Uiso 1 1 calc R
C31 C 0.5070(3) 0.0868(3) 0.56829(16) 0.0772(10) Uani 1 1 d .
H31 H 0.4353 0.0863 0.5435 0.093 Uiso 1 1 calc R
C30 C 0.5381(3) 0.0138(2) 0.60426(15) 0.0698(9) Uani 1 1 d .
H30 H 0.4872 -0.0366 0.6034 0.084 Uiso 1 1 calc R
C20 C 1.2124(3) -0.3067(3) 0.53152(14) 0.0692(9) Uani 1 1 d .
H20 H 1.2479 -0.3058 0.4957 0.083 Uiso 1 1 calc R
C4 C 0.8310(3) 0.2279(3) 0.95055(17) 0.0835(11) Uani 1 1 d .
H4 H 0.8352 0.2677 0.9829 0.100 Uiso 1 1 calc R
C37 C 0.8768(4) -0.0872(4) 0.5138(2) 0.1241(19) Uani 1 1 d .
N6 N 0.8948(3) -0.0944(3) 0.94013(17) 0.1097(12) Uani 1 1 d .
C21 C 1.1539(3) -0.3851(3) 0.54784(14) 0.0718(9) Uani 1 1 d .
H21 H 1.1510 -0.4366 0.5236 0.086 Uiso 1 1 calc R
N5 N 0.8404(7) -0.1070(6) 0.4677(2) 0.250(4) Uani 1 1 d .
C38 C 0.9248(4) -0.0722(5) 0.57142(19) 0.135(2) Uani 1 1 d .
H38A H 0.8794 -0.1057 0.5984 0.203 Uiso 1 1 calc R
H38B H 0.9213 -0.0082 0.5803 0.203 Uiso 1 1 calc R
H38C H 1.0072 -0.0922 0.5758 0.203 Uiso 1 1 calc R
H26 H 0.872(2) -0.1658(16) 0.8206(11) 0.035(6) Uiso 1 1 d .
H25A H 0.928(2) -0.3150(19) 0.7793(11) 0.052(7) Uiso 1 1 d .
H9 H 1.077(2) 0.1172(19) 0.6575(13) 0.060(8) Uiso 1 1 d .
H25B H 1.030(3) -0.2618(19) 0.8170(13) 0.058(8) Uiso 1 1 d .
H11 H 1.437(3) 0.011(2) 0.7309(13) 0.061(8) Uiso 1 1 d .
H27A H 0.817(2) -0.2107(18) 0.6986(12) 0.048(7) Uiso 1 1 d .
H24 H 0.997(2) -0.3633(19) 0.6953(12) 0.052(8) Uiso 1 1 d .
H10B H 1.236(2) 0.0121(18) 0.6357(13) 0.049(7) Uiso 1 1 d .
H36 H 1.074(3) 0.212(2) 0.8371(12) 0.061(8) Uiso 1 1 d .
H8A H 1.142(3) 0.190(2) 0.7397(14) 0.072(10) Uiso 1 1 d .
H28 H 0.626(2) -0.1183(18) 0.6671(11) 0.050(7) Uiso 1 1 d .
H10A H 1.301(3) 0.095(2) 0.6752(13) 0.069(9) Uiso 1 1 d .
H8B H 1.204(3) 0.106(2) 0.7743(14) 0.073(9) Uiso 1 1 d .
H27B H 0.727(3) -0.202(2) 0.7494(13) 0.067(9) Uiso 1 1 d .

loop_
_atom_site_aniso_label
_atom_site_aniso_U_11
_atom_site_aniso_U_22
_atom_site_aniso_U_33
_atom_site_aniso_U_23
_atom_site_aniso_U_13
_atom_site_aniso_U_12
Fe1 0.0399(2) 0.0422(2) 0.0485(2) 0.00036(16) -0.00569(16) -0.00899(15)
Fe2 0.0377(2) 0.0511(2) 0.0399(2) 0.00502(16) 0.00277(14) -0.00989(15)
O1 0.0368(9) 0.0448(10) 0.0416(9) 0.0043(7) 0.0019(7) -0.0090(7)
O2 0.0448(10) 0.0491(10) 0.0439(10) 0.0089(8) -0.0012(8) -0.0140(8)
O6 0.0365(9) 0.0726(13) 0.0496(11) 0.0129(9) -0.0013(8) -0.0097(8)
O3 0.0545(11) 0.0555(12) 0.0685(13) 0.0141(10) -0.0187(10) -0.0119(9)
O4 0.0829(14) 0.0680(14) 0.0528(12) -0.0039(10) 0.0265(10) -0.0262(11)
O5 0.0535(11) 0.0548(11) 0.0650(12) -0.0153(10) 0.0068(9) -0.0149(9)
N4 0.0422(12) 0.0595(14) 0.0510(13) 0.0067(11) 0.0043(10) -0.0136(10)
N2 0.0398(11) 0.0463(12) 0.0415(11) 0.0047(10) 0.0068(9) -0.0035(9)
N3 0.0499(13) 0.0424(12) 0.0545(14) 0.0068(11) -0.0080(10) -0.0123(10)
N1 0.0392(11) 0.0441(12) 0.0482(12) -0.0019(10) -0.0003(9) -0.0059(9)
C6 0.0518(16) 0.0450(15) 0.0600(17) -0.0024(13) -0.0153(13) 0.0010(12)
C29 0.0409(14) 0.0579(16) 0.0453(15) -0.0030(12) -0.0028(11) 0.0018(12)
C25 0.0459(14) 0.0490(16) 0.0437(15) 0.0077(12) 0.0109(12) -0.0042(12)
C12 0.0362(13) 0.0514(15) 0.0515(16) -0.0110(12) 0.0037(11) -0.0035(11)
C17 0.0375(13) 0.0495(15) 0.0486(15) -0.0104(12) 0.0011(11) 0.0020(11)
C23 0.0378(13) 0.0562(16) 0.0427(14) 0.0013(12) 0.0012(10) 0.0057(11)
C18 0.0424(14) 0.0677(19) 0.0405(14) 0.0041(13) 0.0042(11) -0.0009(12)
C24 0.0403(13) 0.0458(15) 0.0500(16) 0.0050(13) 0.0027(11) 0.0001(11)
C34 0.0421(14) 0.0534(16) 0.0417(14) -0.0042(12) 0.0025(11) 0.0028(11)
C26 0.0431(14) 0.0439(14) 0.0423(14) 0.0045(11) 0.0093(11) -0.0070(11)
C11 0.0407(15) 0.0594(18) 0.0567(17) -0.0115(14) 0.0135(13) -0.0176(13)
C16 0.0493(15) 0.0550(17) 0.0570(17) 0.0008(13) -0.0040(12) 0.0002(12)
C27 0.0405(14) 0.0459(16) 0.0645(19) 0.0008(14) -0.0013(13) -0.0107(12)
C33 0.0543(16) 0.0585(17) 0.0498(16) 0.0012(13) 0.0057(13) 0.0034(13)
C1 0.0468(15) 0.0440(15) 0.0562(17) -0.0038(13) -0.0103(12) 0.0041(11)
C28 0.0406(14) 0.0514(16) 0.0538(16) -0.0069(13) -0.0011(12) -0.0101(12)
C19 0.0543(16) 0.085(2) 0.0477(16) 0.0049(16) 0.0137(13) -0.0025(15)
C32 0.0669(19) 0.076(2) 0.0526(18) 0.0065(15) -0.0058(15) 0.0124(16)
C2 0.0489(16) 0.0643(19) 0.073(2) -0.0129(16) 0.0011(14) -0.0004(13)
C8 0.0602(19) 0.0507(19) 0.076(2) 0.0019(16) 0.0031(16) -0.0232(15)
C7 0.0506(16) 0.0425(15) 0.067(2) -0.0045(14) -0.0167(14) -0.0107(12)
C9 0.0529(16) 0.0551(17) 0.0558(17) 0.0183(14) -0.0029(13) -0.0178(13)
C10 0.0575(18) 0.071(2) 0.0543(18) 0.0151(16) 0.0061(14) -0.0244(15)
C13 0.0365(14) 0.0611(18) 0.076(2) -0.0167(16) 0.0051(13) -0.0016(12)
C22 0.0594(17) 0.0613(19) 0.0602(18) -0.0029(15) 0.0081(14) 0.0062(14)
C5 0.070(2) 0.067(2) 0.077(2) -0.0202(18) -0.0163(17) -0.0056(16)
C14 0.0395(15) 0.073(2) 0.089(2) -0.0112(18) -0.0133(15) 0.0067(14)
C35 0.085(2) 0.073(2) 0.0548(19) 0.0018(16) 0.0040(17) -0.0022(19)
C36 0.075(2) 0.126(4) 0.084(3) 0.003(2) 0.012(2) -0.005(2)
C15 0.0572(18) 0.068(2) 0.073(2) -0.0020(16) -0.0155(15) 0.0096(15)
C3 0.064(2) 0.088(3) 0.075(2) -0.0233(19) 0.0053(16) 0.0084(18)
C31 0.0607(19) 0.089(3) 0.076(2) 0.0067(19) -0.0267(17) 0.0060(18)
C30 0.0515(17) 0.075(2) 0.079(2) 0.0008(18) -0.0148(16) -0.0071(15)
C20 0.0638(19) 0.098(3) 0.0477(17) 0.0002(17) 0.0151(14) 0.0134(18)
C4 0.080(2) 0.092(3) 0.076(2) -0.037(2) -0.0046(19) 0.003(2)
C37 0.113(4) 0.197(6) 0.060(3) 0.026(3) -0.006(2) -0.050(4)
N6 0.090(2) 0.137(3) 0.104(3) 0.021(2) 0.015(2) -0.027(2)
C21 0.078(2) 0.081(2) 0.0581(19) -0.0141(17) 0.0112(16) 0.0165(18)
N5 0.284(8) 0.370(10) 0.085(4) 0.042(5) -0.037(4) -0.147(8)
C38 0.107(3) 0.229(6) 0.067(3) -0.011(3) -0.006(2) -0.005(4)

loop_
_atom_type_symbol
_atom_type_description
_atom_type_scat_dispersion_real
_atom_type_scat_dispersion_imag
_atom_type_scat_source
C C 0.0033 0.0016 'International Tables Vol C Tables 4.2.6.8 and 6.1.1.4'
H H 0.0000 0.0000 'International Tables Vol C Tables 4.2.6.8 and 6.1.1.4'
N N 0.0061 0.0033 'International Tables Vol C Tables 4.2.6.8 and 6.1.1.4'
O O 0.0106 0.0060 'International Tables Vol C Tables 4.2.6.8 and 6.1.1.4'
Fe Fe 0.3463 0.8444 'International Tables Vol C Tables 4.2.6.8 and 6.1.1.4'

loop_
_geom_angle_atom_site_label_1
_geom_angle_atom_site_label_2
_geom_angle_atom_site_label_3
_geom_angle
O3 Fe1 O5 100.67(9)
O3 Fe1 O1 153.64(8)
O5 Fe1 O1 98.99(8)
O3 Fe1 O2 93.17(8)
O5 Fe1 O2 158.35(7)
O1 Fe1 O2 73.93(7)
O3 Fe1 N1 85.42(8)
O5 Fe1 N1 90.71(8)
O1 Fe1 N1 76.93(8)
O2 Fe1 N1 107.05(8)
O3 Fe1 N3 95.01(8)
O5 Fe1 N3 85.13(9)
O1 Fe1 N3 104.02(8)
O2 Fe1 N3 77.08(8)
N1 Fe1 N3 175.83(9)
O6 Fe2 O4 118.10(10)
O6 Fe2 O2 136.45(8)
O4 Fe2 O2 95.53(9)
O6 Fe2 O1 93.09(7)
O4 Fe2 O1 140.78(8)
O2 Fe2 O1 73.17(7)
O6 Fe2 N2 87.04(8)
O4 Fe2 N2 82.48(8)
O2 Fe2 N2 126.49(8)
O1 Fe2 N2 75.63(7)
O6 Fe2 N4 82.89(8)
O4 Fe2 N4 80.15(9)
O2 Fe2 N4 76.17(8)
O1 Fe2 N4 129.98(8)
N2 Fe2 N4 152.78(8)
C26 O1 Fe1 118.10(14)
C26 O1 Fe2 120.08(15)
Fe1 O1 Fe2 105.92(7)
C9 O2 Fe2 119.44(16)
C9 O2 Fe1 116.42(17)
Fe2 O2 Fe1 106.97(8)
C17 O6 Fe2 135.84(17)
C34 O3 Fe1 135.17(17)
C18 O4 Fe2 138.28(17)
C1 O5 Fe1 135.66(18)
C11 N4 C10 121.8(2)
C11 N4 Fe2 128.0(2)
C10 N4 Fe2 110.03(16)
C24 N2 C25 119.8(2)
C24 N2 Fe2 129.42(18)
C25 N2 Fe2 110.40(16)
C7 N3 C8 118.2(2)
C7 N3 Fe1 127.4(2)
C8 N3 Fe1 114.02(19)
C28 N1 C27 117.9(2)
C28 N1 Fe1 126.25(19)
C27 N1 Fe1 115.82(15)
C5 C6 C1 118.8(3)
C5 C6 C7 118.3(3)
C1 C6 C7 122.9(3)
C30 C29 C34 119.0(3)
C30 C29 C28 118.2(3)
C34 C29 C28 122.6(2)
N2 C25 C26 106.5(2)
C17 C12 C13 119.0(3)
C17 C12 C11 121.9(2)
C13 C12 C11 118.8(3)
O6 C17 C16 118.4(2)
O6 C17 C12 123.1(2)
C16 C17 C12 118.5(2)
C22 C23 C18 119.9(2)
C22 C23 C24 118.9(3)
C18 C23 C24 121.1(2)
O4 C18 C23 123.1(2)
O4 C18 C19 119.1(3)
C23 C18 C19 117.7(3)
N2 C24 C23 125.3(2)
O3 C34 C33 119.4(2)
O3 C34 C29 122.6(2)
C33 C34 C29 118.0(2)
O1 C26 C25 107.1(2)
O1 C26 C27 109.4(2)
C25 C26 C27 110.4(2)
N4 C11 C12 124.9(2)
C15 C16 C17 120.5(3)
N1 C27 C26 109.7(2)
C32 C33 C34 121.3(3)
O5 C1 C2 119.8(2)
O5 C1 C6 122.7(3)
C2 C1 C6 117.6(3)
N1 C28 C29 126.1(2)
C20 C19 C18 121.2(3)
C31 C32 C33 120.8(3)
C3 C2 C1 121.6(3)
N3 C8 C9 110.4(2)
N3 C7 C6 126.2(3)
O2 C9 C8 108.5(2)
O2 C9 C10 107.0(2)
C8 C9 C10 110.8(3)
N4 C10 C9 105.0(2)
C14 C13 C12 121.5(3)
C21 C22 C23 121.1(3)
C4 C5 C6 122.0(3)
C13 C14 C15 119.2(3)
N6 C35 C36 178.9(5)
C16 C15 C14 121.2(3)
C2 C3 C4 121.3(3)
C30 C31 C32 119.4(3)
C31 C30 C29 121.4(3)
C19 C20 C21 121.3(3)
C5 C4 C3 118.6(3)
N5 C37 C38 174.1(8)
C22 C21 C20 118.8(3)

loop_
_geom_bond_atom_site_label_1
_geom_bond_atom_site_label_2
_geom_bond_distance
Fe1 O3 1.9233(19)
Fe1 O5 1.934(2)
Fe1 O1 2.0151(18)
Fe1 O2 2.0206(19)
Fe1 N1 2.134(2)
Fe1 N3 2.139(2)
Fe2 O6 1.9187(18)
Fe2 O4 1.932(2)
Fe2 O2 2.0192(18)
Fe2 O1 2.0523(17)
Fe2 N2 2.151(2)
Fe2 N4 2.167(2)
O1 C26 1.421(3)
O2 C9 1.420(3)
O6 C17 1.323(3)
O3 C34 1.310(3)
O4 C18 1.300(3)
O5 C1 1.310(3)
N4 C11 1.272(3)
N4 C10 1.458(4)
N2 C24 1.277(3)
N2 C25 1.462(3)
N3 C7 1.276(4)
N3 C8 1.475(4)
N1 C28 1.278(3)
N1 C27 1.465(3)
C6 C5 1.412(4)
C6 C1 1.417(4)
C6 C7 1.424(4)
C29 C30 1.407(4)
C29 C34 1.411(4)
C29 C28 1.434(4)
C25 C26 1.518(4)
C12 C17 1.410(4)
C12 C13 1.410(4)
C12 C11 1.430(4)
C17 C16 1.401(4)
C23 C22 1.398(4)
C23 C18 1.403(4)
C23 C24 1.442(4)
C18 C19 1.410(4)
C34 C33 1.398(4)
C26 C27 1.534(4)
C16 C15 1.379(4)
C33 C32 1.374(4)
C1 C2 1.400(4)
C19 C20 1.360(4)
C32 C31 1.374(5)
C2 C3 1.370(4)
C8 C9 1.513(5)
C9 C10 1.526(4)
C13 C14 1.363(4)
C22 C21 1.378(4)
C5 C4 1.367(5)
C14 C15 1.386(5)
C35 N6 1.114(4)
C35 C36 1.441(5)
C3 C4 1.377(5)
C31 C30 1.366(5)
C20 C21 1.386(5)
C37 N5 1.115(6)
C37 C38 1.373(6)
